data_7718832
loop_
_publ_author_name
'Kalinke, Lucas Hoffmann Greghi'
'Souza, Maria Clara Orioli Emidio'
'Romanholo, Pedro Victor Valadares'
'Souza, Jackson Junior Santos de'
'Roveda, Jr, Antonio Carlos'
'Machado, Sergio Antonio Spinola'
'Valdo, Ana Karoline Silva Mendanha'
'Martins, Felipe Terra'
'Rabelo, Renato'
'Cano, Joan'
'Lloret, Francesc'
'Julve, Miguel'
'Sgobbi, Livia Fl&#xf3;rio'
'Cangussu, Danielle'

_publ_section_title
;
 Dicopper(II) metallacyclophanes featuring acridine-based spacers:
 long-range magnetic coupling and selective catalytic oxidation of
 hydroquinone.
;
_journal_issue 25
_journal_name_full 'Dalton transactions (Cambridge, England : 2003)'
_journal_page_first 10097
_journal_page_last 10110
_journal_paper_doi 10.1039/d5dt01037c
_journal_volume 54
_journal_year 2025
_chemical_formula_sum 'C34 H42 Cu2 N6 Na4 O26'
_chemical_formula_weight 1169.80
_space_group_crystal_system monoclinic
_space_group_IT_number 4
_space_group_name_Hall 'P 2yb'
_space_group_name_H-M_alt 'P 1 21 1'
_atom_sites_solution_hydrogens mixed
_audit_creation_method SHELXL-2014/7
_audit_update_record
;
2025-05-15 deposited with the CCDC.	2025-06-03 downloaded from the CCDC.
;
_cell_angle_alpha 90
_cell_angle_beta 98.206(8)
_cell_angle_gamma 90
_cell_formula_units_Z 2
_cell_length_a 16.306(3)
_cell_length_b 7.5244(13)
_cell_length_c 18.238(4)
_cell_measurement_reflns_used 1474
_cell_measurement_temperature 273(2)
_cell_measurement_theta_max 17.22
_cell_measurement_theta_min 2.52
_cell_volume 2214.8(7)
_computing_data_collection 'Bruker AXS Inc. (2018) APEX3 (Version 2018.9)'
_computing_molecular_graphics 'ORTEP (Johnson, 1976 and Farrugia, 1997)'
_computing_publication_material 'SHELXL-97 (Sheldrick, 2008) and WINGX (Farrugia, 1999)'
_computing_structure_refinement 'SHELXL 2018/3 (Sheldrick, 2015)'
_computing_structure_solution 'SHELXT 2018/2 (Sheldrick, 2018)'
_diffrn_ambient_temperature 273(2)
_diffrn_measured_fraction_theta_full 0.974
_diffrn_measured_fraction_theta_max 0.996
_diffrn_measurement_device_type 'Bruker APEX-II CCD'
_diffrn_radiation_type MoK\a
_diffrn_radiation_wavelength 0.71073
_diffrn_reflns_av_R_equivalents 0.1782
_diffrn_reflns_av_unetI/netI 0.2112
_diffrn_reflns_Laue_measured_fraction_full 0.976
_diffrn_reflns_Laue_measured_fraction_max 0.996
_diffrn_reflns_limit_h_max 19
_diffrn_reflns_limit_h_min -19
_diffrn_reflns_limit_k_max 8
_diffrn_reflns_limit_k_min -8
_diffrn_reflns_limit_l_max 21
_diffrn_reflns_limit_l_min -21
_diffrn_reflns_number 22216
_diffrn_reflns_point_group_measured_fraction_full 0.921
_diffrn_reflns_point_group_measured_fraction_max 0.943
_diffrn_reflns_theta_full 25.242
_diffrn_reflns_theta_max 25.040
_diffrn_reflns_theta_min 1.809
_exptl_absorpt_coefficient_mu 1.102
_exptl_absorpt_correction_T_max 0.978
_exptl_absorpt_correction_T_min 0.857
_exptl_absorpt_correction_type multi-scan
_exptl_absorpt_process_details 'Blessing, R. H. (1995) Acta Cryst., A51, 33-38'
_exptl_crystal_colour blue
_exptl_crystal_density_diffrn 1.754
_exptl_crystal_description plate
_exptl_crystal_F_000 1196
_exptl_crystal_size_max 0.12
_exptl_crystal_size_mid 0.10
_exptl_crystal_size_min 0.02
_refine_diff_density_max 1.410
_refine_diff_density_min -0.893
_refine_diff_density_rms 0.117
_refine_ls_abs_structure_details
;
 Flack x determined using 1148 quotients [(I+)-(I-)]/[(I+)+(I-)]
 (Parsons, Flack and Wagner, Acta Cryst. B69 (2013) 249-259).
;
_refine_ls_abs_structure_Flack 0.025(18)
_refine_ls_extinction_method none
_refine_ls_goodness_of_fit_ref 0.998
_refine_ls_hydrogen_treatment constr
_refine_ls_matrix_type full
_refine_ls_number_parameters 652
_refine_ls_number_reflns 7382
_refine_ls_number_restraints 633
_refine_ls_restrained_S_all 0.982
_refine_ls_R_factor_all 0.1680
_refine_ls_R_factor_gt 0.0783
_refine_ls_shift/su_max 0.001
_refine_ls_shift/su_mean 0.000
_refine_ls_structure_factor_coef Fsqd
_refine_ls_weighting_details 'w=1/[\s^2^(Fo^2^)+(0.0710P)^2^] where P=(Fo^2^+2Fc^2^)/3'
_refine_ls_weighting_scheme calc
_refine_ls_wR_factor_gt 0.1563
_refine_ls_wR_factor_ref 0.1938
_reflns_Friedel_coverage 0.746
_reflns_Friedel_fraction_full 0.859
_reflns_Friedel_fraction_max 0.879
_reflns_number_gt 4023
_reflns_number_total 7382
_reflns_threshold_expression 'I > 2\s(I)'
_cod_data_source_file d5dt01037c2.cif
_cod_data_source_block CCDC2083644
_cod_depositor_comments 'Adding full bibliography for 7718832--7718833.cif.'
_cod_original_cell_volume 2214.7(7)
_cod_original_sg_symbol_H-M 'P 21'
_cod_database_code 7718832
_shelx_shelxl_version_number 2014/7
_shelx_space_group_comment
;
The symmetry employed for this shelxl refinement is uniquely defined
by the following loop, which should always be used as a source of
symmetry information in preference to the above space-group names.
They are only intended as comments.
;
_shelxl_version_number 2014-3
_publcif_funding_html
;
;

loop_
_space_group_symop_operation_xyz
'x, y, z'
'-x, y+1/2, -z'

loop_
_atom_site_label
_atom_site_type_symbol
_atom_site_fract_x
_atom_site_fract_y
_atom_site_fract_z
_atom_site_U_iso_or_equiv
_atom_site_adp_type
_atom_site_occupancy
_atom_site_site_symmetry_order
_atom_site_calc_flag
_atom_site_refinement_flags_posn
_atom_site_refinement_flags_adp
_atom_site_refinement_flags_occupancy
_atom_site_disorder_assembly
_atom_site_disorder_group
Cu1 Cu 0.31700(13) 0.6686(3) 0.59417(11) 0.0441(7) Uani 1 1 d . U . . .
Cu2 Cu 0.13836(10) 0.8306(2) 1.17683(10) 0.0261(5) Uani 1 1 d . U . . .
O9 O 0.0566(6) 0.9568(15) 1.2306(6) 0.033(3) Uani 1 1 d . U . . .
O8 O -0.0037(7) 1.2195(15) 1.2352(6) 0.037(3) Uani 1 1 d . U . . .
O10 O 0.1058(7) 0.943(2) 0.5899(7) 0.064(4) Uani 1 1 d . U . . .
O3 O 0.1291(6) 0.6406(15) 1.2476(5) 0.033(2) Uani 1 1 d . U . . .
O1 O 0.3285(6) 0.4899(16) 1.2256(6) 0.043(3) Uani 1 1 d . U . . .
N2 N 0.3293(7) 0.6771(18) 0.9233(6) 0.024(3) Uani 1 1 d . U . . .
C6 C 0.4189(8) 0.836(2) 1.0222(8) 0.023(3) Uani 1 1 d . U . . .
N1 N 0.2432(7) 0.7076(17) 1.1637(7) 0.029(3) Uani 1 1 d . U . . .
C18 C 0.0417(9) 1.114(2) 1.2098(9) 0.026(3) Uani 1 1 d . U . . .
O7 O 0.0723(6) 1.3268(16) 1.1175(6) 0.041(3) Uani 1 1 d . U . . .
N5 N 0.1754(7) 0.9927(17) 0.8670(7) 0.024(3) Uani 1 1 d . U . . .
O12 O 0.2302(9) 0.6471(19) 0.5077(7) 0.069(4) Uani 1 1 d . U . . .
N3 N 0.4035(7) 0.6167(17) 0.6788(7) 0.030(3) Uani 1 1 d . U . . .
C13 C 0.4196(9) 0.689(2) 0.7544(8) 0.028(3) Uani 1 1 d . U . . .
C12 C 0.4907(9) 0.794(2) 0.7742(9) 0.032(4) Uani 1 1 d . U . . .
H12 H 0.5263 0.8170 0.7398 0.038 Uiso 1 1 calc R U . . .
C11 C 0.5071(9) 0.862(2) 0.8438(9) 0.033(4) Uani 1 1 d . U . . .
H11 H 0.5527 0.9358 0.8560 0.039 Uiso 1 1 calc R U . . .
C10 C 0.4557(8) 0.821(2) 0.8982(8) 0.024(3) Uani 1 1 d . U . . .
C15 C 0.3831(8) 0.7186(19) 0.8765(8) 0.022(3) Uani 1 1 d . U . . .
C7 C 0.3439(9) 0.7359(19) 0.9945(8) 0.024(3) Uani 1 1 d . U . . .
C5 C 0.4320(9) 0.879(2) 1.0986(8) 0.030(4) Uani 1 1 d . U . . .
H5 H 0.4804 0.9371 1.1183 0.036 Uiso 1 1 calc R U . . .
C4 C 0.3756(8) 0.836(2) 1.1434(8) 0.033(4) Uani 1 1 d . U . . .
H4 H 0.3861 0.8670 1.1933 0.040 Uiso 1 1 calc R U . . .
C3 C 0.3019(8) 0.748(2) 1.1165(9) 0.026(3) Uani 1 1 d . U . . .
C19 C 0.0847(9) 1.175(2) 1.1444(8) 0.028(3) Uani 1 1 d . U . . .
N4 N 0.1346(7) 1.0517(16) 1.1225(7) 0.025(3) Uani 1 1 d . U . . .
C20 C 0.1766(9) 1.0958(19) 1.0624(8) 0.025(3) Uani 1 1 d . U . . .
C21 C 0.2486(8) 1.213(2) 1.0751(9) 0.029(4) Uani 1 1 d . U . . .
H21 H 0.2639 1.2614 1.1219 0.034 Uiso 1 1 calc R U . . .
C22 C 0.2923(9) 1.250(2) 1.0218(8) 0.030(4) Uani 1 1 d . U . . .
H22 H 0.3387 1.3230 1.0322 0.036 Uiso 1 1 calc R U . . .
C23 C 0.2704(8) 1.183(2) 0.9488(8) 0.022(3) Uani 1 1 d . U . . .
C24 C 0.1997(8) 1.072(2) 0.9330(9) 0.022(3) Uani 1 1 d . U . . .
C28 C 0.2228(9) 1.023(2) 0.8136(9) 0.028(3) Uani 1 1 d . U . . .
C27 C 0.2962(8) 1.1339(19) 0.8233(8) 0.024(3) Uani 1 1 d . U . . .
C26 C 0.3158(9) 1.216(2) 0.8922(8) 0.026(3) Uani 1 1 d . U . . .
H26 H 0.3604 1.2936 0.9000 0.031 Uiso 1 1 calc R U . . .
C29 C 0.3408(10) 1.148(2) 0.7641(8) 0.034(4) Uani 1 1 d . U . . .
H29 H 0.3861 1.2238 0.7691 0.041 Uiso 1 1 calc R U . . .
C30 C 0.3229(9) 1.059(2) 0.7009(9) 0.032(4) Uani 1 1 d . U . . .
H30 H 0.3553 1.0719 0.6632 0.038 Uiso 1 1 calc R U . . .
N6 N 0.2399(7) 0.839(2) 0.6272(7) 0.037(3) Uani 1 1 d . U . . .
C33 C 0.1667(9) 0.845(3) 0.5847(8) 0.036(4) Uani 1 1 d . U . . .
C32 C 0.2053(9) 0.929(2) 0.7453(9) 0.030(4) Uani 1 1 d . U . . .
H32 H 0.1594 0.8546 0.7379 0.036 Uiso 1 1 calc R U . . .
C25 C 0.1526(9) 1.033(2) 0.9913(8) 0.030(4) Uani 1 1 d . U . . .
H25 H 0.1050 0.9639 0.9813 0.036 Uiso 1 1 calc R U . . .
C1 C 0.1969(10) 0.548(2) 1.2637(10) 0.034(4) Uani 1 1 d . U . . .
O2 O 0.2093(7) 0.4454(17) 1.3164(7) 0.049(3) Uani 1 1 d . U . . .
C2 C 0.2634(10) 0.581(2) 1.2148(9) 0.031(4) Uani 1 1 d . U . . .
C8 C 0.2862(8) 0.698(2) 1.0434(8) 0.027(3) Uani 1 1 d . U . . .
H8 H 0.2371 0.6396 1.0258 0.033 Uiso 1 1 calc R U . . .
C14 C 0.3673(8) 0.651(2) 0.8021(8) 0.028(3) Uani 1 1 d . U . . .
H14 H 0.3210 0.5802 0.7873 0.033 Uiso 1 1 calc R U . . .
O11 O 0.0980(8) 0.7169(19) 0.4715(6) 0.061(4) Uani 1 1 d . U . . .
C31 C 0.2522(9) 0.944(2) 0.6923(9) 0.033(4) Uani 1 1 d . U . . .
C34 C 0.1639(12) 0.726(2) 0.5139(9) 0.047(4) Uani 1 1 d . U . . .
C9 C 0.4704(9) 0.880(2) 0.9712(9) 0.028(4) Uani 1 1 d . U . . .
H9 H 0.5164 0.9509 0.9862 0.033 Uiso 1 1 calc R U . . .
O6 O 0.3785(8) 0.4975(18) 0.5417(7) 0.060(4) Uani 1 1 d D U . . .
O5 O 0.4824(9) 0.315(3) 0.5600(8) 0.094(6) Uani 1 1 d . U . . .
O4 O 0.5224(8) 0.452(2) 0.6999(8) 0.074(5) Uani 1 1 d . U . . .
C16 C 0.4587(10) 0.506(2) 0.6605(9) 0.038(4) Uani 1 1 d D U . . .
C17 C 0.4395(11) 0.429(3) 0.5802(9) 0.042(4) Uani 1 1 d D U . . .
Na1 Na 0.0799(4) 0.8026(10) 1.3460(3) 0.0439(17) Uani 1 1 d . U . . .
Na2 Na -0.0085(4) 1.5123(8) 1.1856(4) 0.0353(16) Uani 1 1 d . U . . .
Na3 Na -0.0213(6) 0.9263(16) 0.5088(6) 0.105(3) Uani 1 1 d . U . . .
O1W O -0.0426(6) 0.6449(16) 1.2972(6) 0.040(3) Uani 1 1 d . U . . .
H1A H -0.0906 0.7268 1.2862 0.060 Uiso 1 1 d R U . . .
H1B H -0.0544 0.5511 1.3324 0.060 Uiso 1 1 d R U . . .
Na4 Na 0.3082(6) 0.4404(14) 0.4247(4) 0.086(3) Uani 1 1 d D U . . .
O7W O 0.2620(11) 0.168(2) 0.4783(9) 0.120(6) Uani 1 1 d . U . . .
H7A H 0.2990 0.0775 0.5050 0.180 Uiso 1 1 d R U . . .
H7B H 0.2235 0.2040 0.5115 0.180 Uiso 1 1 d R U . . .
O4W O -0.0782(10) 0.838(3) 0.6124(11) 0.123(6) Uani 1 1 d . U . . .
H4A H -0.1389 0.8920 0.6045 0.185 Uiso 1 1 d R U . . .
H4B H -0.0456 0.8847 0.6572 0.185 Uiso 1 1 d R U . . .
O6W O -0.0071(12) 1.023(3) 0.3932(11) 0.136(7) Uani 1 1 d . U . . .
H6A H 0.0206 1.1429 0.3964 0.204 Uiso 1 1 d R U . . .
H6B H -0.0613 1.0294 0.3624 0.204 Uiso 1 1 d R U . . .
O5W O -0.1412(10) 0.795(3) 0.4410(13) 0.156(8) Uani 1 1 d . U . . .
H5A H -0.1747 0.8947 0.4130 0.233 Uiso 1 1 d R U . . .
H5B H -0.1243 0.7090 0.4049 0.233 Uiso 1 1 d R U . . .
O3W O 0.0269(6) 1.7102(13) 1.0947(5) 0.029(3) Uani 1 1 d . U . . .
H3A H -0.0170 1.7978 1.0787 0.043 Uiso 1 1 d R U . . .
H3B H 0.0463 1.6465 1.0535 0.043 Uiso 1 1 d R U . . .
O8W O 0.1646(6) 0.5860(15) 0.8736(6) 0.041(3) Uani 1 1 d . . . . .
H8A H 0.2250 0.5854 0.8733 0.061 Uiso 1 1 d R U . . .
H8B H 0.1378 0.6708 0.8356 0.061 Uiso 1 1 d R U . . .
O9W O 0.0695(6) 1.4785(14) 0.9828(6) 0.038(3) Uani 1 1 d . . . . .
H9A H 0.0990 1.5271 0.9428 0.057 Uiso 1 1 d R U . . .
H9B H 0.1226 1.4425 1.0205 0.057 Uiso 1 1 d R U . . .
O2W O 0.2197(9) 0.929(2) 1.3584(9) 0.105(7) Uani 1 1 d . U . . .
H2A H 0.2159 1.0601 1.3578 0.158 Uiso 1 1 d R U . . .
H2B H 0.2512 0.8882 1.4060 0.158 Uiso 1 1 d R U . . .
O10W O 0.3849(14) 0.647(3) 0.3602(9) 0.178(9) Uani 1 1 d D U . . .
H10A H 0.4180 0.7183 0.3986 0.266 Uiso 1 1 d R U . . .
H10B H 0.3372 0.7294 0.3329 0.266 Uiso 1 1 d R U . . .
O11W O 0.4009(13) 0.934(3) 0.5351(11) 0.140(8) Uani 1 1 d . . . . .
H11A H 0.4197 0.8937 0.4892 0.209 Uiso 1 1 d R U . . .
H11B H 0.4501 0.9702 0.5718 0.209 Uiso 1 1 d R U . . .
O12W O 0.3277(9) 1.154(2) 1.2995(11) 0.119(7) Uani 1 1 d . . . . .
H12A H 0.3047 1.0361 1.2904 0.178 Uiso 1 1 d R U . . .
H12B H 0.2996 1.2370 1.2580 0.178 Uiso 1 1 d R U . . .
O13W O 0.424(2) 0.363(5) 0.394(2) 0.208(11) Uani 0.6 1 d D U P A 1
H13A H 0.4130 0.2689 0.3536 0.312 Uiso 0.6 1 d R U P A 1
H13B H 0.4568 0.2983 0.4382 0.312 Uiso 0.6 1 d R U P A 1
O14W O 0.414(3) 0.251(6) 0.414(3) 0.208(11) Uani 0.4 1 d D U P A 2
H14A H 0.4388 0.2010 0.3688 0.312 Uiso 0.4 1 d R U P A 2
H14B H 0.4371 0.1675 0.4452 0.312 Uiso 0.4 1 d R U P A 2
O15W O -0.1406(10) 0.945(2) 1.2691(10) 0.101(6) Uani 1 1 d . . . . .
H15A H -0.1638 0.9048 1.2245 0.152 Uiso 1 1 d R U . . .
H15B H -0.1857 0.9643 1.2993 0.152 Uiso 1 1 d R U . . .

loop_
_atom_site_aniso_label
_atom_site_aniso_U_11
_atom_site_aniso_U_22
_atom_site_aniso_U_33
_atom_site_aniso_U_23
_atom_site_aniso_U_13
_atom_site_aniso_U_12
Cu1 0.0531(13) 0.0483(16) 0.0282(12) -0.0088(12) -0.0035(10) 0.0197(12)
Cu2 0.0254(9) 0.0234(11) 0.0309(11) 0.0055(10) 0.0090(8) 0.0052(10)
O9 0.045(6) 0.026(6) 0.033(6) 0.004(5) 0.023(5) 0.018(5)
O8 0.050(7) 0.029(6) 0.038(7) 0.006(5) 0.028(5) 0.014(5)
O10 0.046(6) 0.096(11) 0.050(8) -0.010(7) 0.009(6) 0.016(7)
O3 0.036(5) 0.035(6) 0.029(6) 0.008(5) 0.008(4) 0.003(5)
O1 0.037(6) 0.047(8) 0.044(8) 0.015(6) 0.008(5) 0.019(6)
N2 0.031(6) 0.020(7) 0.022(6) -0.006(6) 0.003(5) -0.008(6)
C6 0.028(7) 0.016(8) 0.023(6) -0.005(8) 0.000(5) 0.002(7)
N1 0.026(6) 0.023(8) 0.038(7) 0.003(6) 0.012(5) 0.006(5)
C18 0.027(8) 0.025(7) 0.026(8) -0.001(6) 0.005(6) 0.005(6)
O7 0.066(7) 0.022(6) 0.038(7) 0.010(6) 0.025(5) 0.004(6)
N5 0.021(6) 0.021(8) 0.027(6) -0.004(6) -0.001(5) -0.004(5)
O12 0.098(8) 0.061(9) 0.037(7) -0.019(7) -0.034(6) 0.029(8)
N3 0.031(7) 0.039(9) 0.023(6) -0.005(6) 0.013(5) 0.002(5)
C13 0.027(7) 0.029(9) 0.027(7) 0.002(7) 0.000(5) 0.007(7)
C12 0.028(7) 0.034(11) 0.032(8) 0.011(7) 0.003(6) -0.005(7)
C11 0.027(8) 0.034(12) 0.037(8) -0.003(8) 0.006(6) -0.012(7)
C10 0.026(7) 0.017(8) 0.026(6) -0.002(7) -0.005(5) 0.001(7)
C15 0.023(7) 0.018(9) 0.025(7) -0.003(6) 0.004(5) 0.001(6)
C7 0.031(7) 0.015(8) 0.025(7) -0.006(6) 0.005(6) -0.005(6)
C5 0.026(7) 0.037(11) 0.028(7) -0.010(7) 0.004(6) -0.002(7)
C4 0.037(8) 0.040(10) 0.023(7) -0.006(9) 0.008(6) -0.015(8)
C3 0.018(6) 0.028(9) 0.033(7) 0.001(7) 0.004(6) 0.001(6)
C19 0.039(8) 0.023(7) 0.023(8) 0.001(7) 0.004(6) -0.002(7)
N4 0.024(6) 0.022(6) 0.029(6) 0.003(5) 0.006(5) 0.000(5)
C20 0.036(8) 0.016(9) 0.022(7) 0.005(6) 0.005(6) 0.001(6)
C21 0.033(8) 0.026(10) 0.027(8) -0.015(7) 0.006(6) -0.006(6)
C22 0.033(8) 0.034(10) 0.023(7) -0.011(7) 0.000(6) -0.011(7)
C23 0.028(7) 0.013(8) 0.024(6) -0.010(7) 0.008(5) 0.002(6)
C24 0.023(7) 0.015(8) 0.028(7) 0.002(6) 0.002(6) 0.004(6)
C28 0.029(8) 0.028(9) 0.027(7) -0.005(7) -0.001(6) 0.003(6)
C27 0.026(7) 0.016(9) 0.030(7) 0.000(7) 0.006(6) 0.000(6)
C26 0.027(7) 0.020(9) 0.031(7) 0.000(7) 0.003(6) -0.008(6)
C29 0.045(9) 0.025(10) 0.033(8) -0.006(8) 0.009(7) -0.019(8)
C30 0.040(9) 0.030(10) 0.029(8) 0.001(7) 0.015(7) -0.009(7)
N6 0.035(6) 0.048(9) 0.024(6) -0.005(6) -0.003(5) 0.001(6)
C33 0.039(7) 0.042(11) 0.027(8) -0.005(8) 0.006(6) -0.006(7)
C32 0.026(8) 0.031(10) 0.032(8) -0.007(7) 0.003(6) -0.007(7)
C25 0.030(8) 0.028(10) 0.028(7) 0.010(7) -0.007(6) -0.015(7)
C1 0.033(8) 0.025(9) 0.044(10) 0.009(7) 0.003(7) 0.001(6)
O2 0.043(7) 0.049(8) 0.056(8) 0.032(7) 0.010(6) 0.014(6)
C2 0.046(8) 0.018(9) 0.033(9) -0.004(6) 0.015(7) 0.008(7)
C8 0.020(7) 0.029(10) 0.032(7) 0.002(8) 0.004(5) 0.000(7)
C14 0.019(7) 0.035(10) 0.027(7) -0.008(7) -0.002(5) -0.005(7)
O11 0.066(7) 0.087(10) 0.024(7) -0.006(6) -0.013(5) -0.021(7)
C31 0.024(8) 0.044(10) 0.032(8) -0.007(7) 0.001(6) 0.003(6)
C34 0.071(9) 0.042(12) 0.021(8) 0.006(7) -0.018(7) -0.012(8)
C9 0.023(7) 0.029(11) 0.031(7) -0.003(7) 0.001(6) 0.002(6)
O6 0.067(8) 0.074(10) 0.037(6) -0.017(6) -0.004(6) 0.027(6)
O5 0.089(11) 0.128(15) 0.057(10) -0.053(10) -0.012(8) 0.059(10)
O4 0.060(8) 0.090(11) 0.064(9) -0.039(8) -0.022(7) 0.053(8)
C16 0.035(9) 0.047(12) 0.033(8) -0.009(8) 0.005(7) 0.014(8)
C17 0.044(10) 0.054(12) 0.031(8) -0.011(8) 0.010(7) 0.010(8)
Na1 0.042(3) 0.059(5) 0.031(3) 0.001(3) 0.008(3) -0.009(4)
Na2 0.044(4) 0.023(4) 0.040(4) 0.001(3) 0.012(3) -0.001(3)
Na3 0.077(6) 0.137(9) 0.095(7) -0.023(6) -0.006(5) 0.016(6)
O1W 0.037(6) 0.042(8) 0.042(7) 0.003(6) 0.011(5) -0.007(5)
Na4 0.116(7) 0.103(7) 0.032(5) -0.003(4) -0.012(4) -0.008(5)
O7W 0.172(16) 0.068(9) 0.111(14) -0.007(9) -0.014(11) -0.012(10)
O4W 0.106(11) 0.103(14) 0.172(13) -0.012(14) 0.060(10) -0.016(13)
O6W 0.153(16) 0.146(17) 0.104(11) 0.005(12) 0.000(11) 0.030(12)
O5W 0.086(9) 0.162(19) 0.216(17) -0.129(16) 0.010(11) -0.014(11)
O3W 0.033(6) 0.022(6) 0.030(6) 0.005(5) 0.002(5) -0.001(5)
O8W 0.027(6) 0.053(8) 0.040(8) 0.017(6) 0.001(5) 0.000(5)
O9W 0.044(7) 0.030(8) 0.041(7) 0.007(6) 0.010(5) 0.002(6)
O2W 0.093(10) 0.140(16) 0.074(10) -0.002(10) -0.020(9) -0.073(11)
O10W 0.25(2) 0.22(2) 0.052(9) -0.010(12) -0.016(10) -0.139(16)
O11W 0.178(19) 0.16(2) 0.102(17) -0.019(15) 0.085(15) -0.002(17)
O12W 0.088(11) 0.076(13) 0.20(2) 0.069(15) 0.039(12) 0.019(10)
O13W 0.26(2) 0.20(2) 0.20(3) -0.10(2) 0.14(2) 0.022(18)
O14W 0.26(2) 0.20(2) 0.20(3) -0.10(2) 0.14(2) 0.022(18)
O15W 0.110(12) 0.096(13) 0.094(14) -0.005(11) 0.003(10) 0.053(11)

loop_
_atom_type_symbol
_atom_type_description
_atom_type_scat_dispersion_real
_atom_type_scat_dispersion_imag
_atom_type_scat_source
C C 0.0033 0.0016 'International Tables Vol C Tables 4.2.6.8 and 6.1.1.4'
N N 0.0061 0.0033 'International Tables Vol C Tables 4.2.6.8 and 6.1.1.4'
O O 0.0106 0.0060 'International Tables Vol C Tables 4.2.6.8 and 6.1.1.4'
Cu Cu 0.3201 1.2651 'International Tables Vol C Tables 4.2.6.8 and 6.1.1.4'
Na Na 0.0362 0.0249 'International Tables Vol C Tables 4.2.6.8 and 6.1.1.4'
Cl Cl 0.1484 0.1585 'International Tables Vol C Tables 4.2.6.8 and 6.1.1.4'
K K 0.2009 0.2494 'International Tables Vol C Tables 4.2.6.8 and 6.1.1.4'
H H 0.0000 0.0000 'International Tables Vol C Tables 4.2.6.8 and 6.1.1.4'

loop_
_geom_angle_atom_site_label_1
_geom_angle_atom_site_label_2
_geom_angle_atom_site_label_3
_geom_angle
_geom_angle_site_symmetry_1
_geom_angle_site_symmetry_3
_geom_angle_publ_flag
N6 Cu1 O6 168.1(5) . . ?
N6 Cu1 O12 83.1(5) . . ?
O6 Cu1 O12 85.1(6) . . ?
N6 Cu1 N3 108.0(5) . . ?
O6 Cu1 N3 83.9(5) . . ?
O12 Cu1 N3 163.9(6) . . ?
N6 Cu1 Na4 130.1(4) . . ?
O6 Cu1 Na4 38.0(4) . . ?
O12 Cu1 Na4 47.4(4) . . ?
N3 Cu1 Na4 121.6(4) . . ?
N4 Cu2 O3 166.5(5) . . ?
N4 Cu2 N1 107.7(5) . . ?
O3 Cu2 N1 83.5(5) . . ?
N4 Cu2 O9 82.5(5) . . ?
O3 Cu2 O9 84.4(4) . . ?
N1 Cu2 O9 157.4(5) . . ?
N4 Cu2 O3W 92.3(4) . 1_545 ?
O3 Cu2 O3W 90.8(4) . 1_545 ?
N1 Cu2 O3W 110.0(4) . 1_545 ?
O9 Cu2 O3W 89.2(4) . 1_545 ?
N4 Cu2 Na1 122.1(4) . . ?
O3 Cu2 Na1 44.5(3) . . ?
N1 Cu2 Na1 116.2(4) . . ?
O9 Cu2 Na1 44.4(3) . . ?
O3W Cu2 Na1 105.3(3) 1_545 . ?
N4 Cu2 Na2 131.2(4) . 1_545 ?
O3 Cu2 Na2 48.0(3) . 1_545 ?
N1 Cu2 Na2 107.5(4) . 1_545 ?
O9 Cu2 Na2 77.8(4) . 1_545 ?
O3W Cu2 Na2 43.8(3) 1_545 1_545 ?
Na1 Cu2 Na2 67.66(17) . 1_545 ?
C18 O9 Cu2 114.4(10) . . ?
C18 O9 Na1 136.4(10) . . ?
Cu2 O9 Na1 99.7(4) . . ?
C18 O8 Na2 116.5(10) . . ?
C33 O10 Na3 123.7(11) . . ?
C1 O3 Cu2 113.5(10) . . ?
C1 O3 Na1 117.8(10) . . ?
Cu2 O3 Na1 100.9(5) . . ?
C1 O3 Na2 124.0(10) . 1_545 ?
Cu2 O3 Na2 97.5(4) . 1_545 ?
Na1 O3 Na2 99.0(4) . 1_545 ?
C15 N2 C7 119.3(12) . . ?
C9 C6 C5 126.0(14) . . ?
C9 C6 C7 116.7(13) . . ?
C5 C6 C7 117.3(14) . . ?
C2 N1 C3 117.2(13) . . ?
C2 N1 Cu2 112.2(11) . . ?
C3 N1 Cu2 130.1(10) . . ?
O8 C18 O9 126.9(15) . . ?
O8 C18 C19 118.0(15) . . ?
O9 C18 C19 115.1(14) . . ?
O8 C18 Na2 43.0(8) . . ?
O9 C18 Na2 169.5(12) . . ?
C19 C18 Na2 75.1(9) . . ?
C19 O7 Na2 113.7(9) . . ?
C28 N5 C24 116.4(12) . . ?
C28 N5 Na2 112.3(9) . 2_547 ?
C24 N5 Na2 115.9(9) . 2_547 ?
C34 O12 Cu1 114.8(11) . . ?
C34 O12 Na4 146.0(11) . . ?
Cu1 O12 Na4 99.1(6) . . ?
C16 N3 C13 116.1(12) . . ?
C16 N3 Cu1 111.6(10) . . ?
C13 N3 Cu1 132.1(10) . . ?
C14 C13 C12 122.4(14) . . ?
C14 C13 N3 119.0(13) . . ?
C12 C13 N3 118.6(14) . . ?
C11 C12 C13 119.7(15) . . ?
C11 C12 H12 120.1 . . ?
C13 C12 H12 120.1 . . ?
C12 C11 C10 120.9(14) . . ?
C12 C11 H11 119.5 . . ?
C10 C11 H11 119.5 . . ?
C9 C10 C11 124.2(14) . . ?
C9 C10 C15 117.4(14) . . ?
C11 C10 C15 118.3(13) . . ?
N2 C15 C10 122.9(13) . . ?
N2 C15 C14 118.1(13) . . ?
C10 C15 C14 119.0(14) . . ?
N2 C7 C8 119.7(13) . . ?
N2 C7 C6 121.4(14) . . ?
C8 C7 C6 118.9(13) . . ?
C4 C5 C6 121.4(14) . . ?
C4 C5 H5 119.3 . . ?
C6 C5 H5 119.3 . . ?
C5 C4 C3 121.5(15) . . ?
C5 C4 H4 119.2 . . ?
C3 C4 H4 119.2 . . ?
C8 C3 C4 120.1(15) . . ?
C8 C3 N1 119.2(12) . . ?
C4 C3 N1 120.7(14) . . ?
O7 C19 N4 126.2(14) . . ?
O7 C19 C18 120.7(14) . . ?
N4 C19 C18 113.1(14) . . ?
O7 C19 Na2 44.7(8) . . ?
N4 C19 Na2 169.2(12) . . ?
C18 C19 Na2 76.3(9) . . ?
C19 N4 C20 117.0(13) . . ?
C19 N4 Cu2 114.9(11) . . ?
C20 N4 Cu2 128.1(10) . . ?
C25 C20 N4 122.9(13) . . ?
C25 C20 C21 117.9(14) . . ?
N4 C20 C21 119.1(13) . . ?
C22 C21 C20 121.4(14) . . ?
C22 C21 H21 119.3 . . ?
C20 C21 H21 119.3 . . ?
C21 C22 C23 121.7(14) . . ?
C21 C22 H22 119.2 . . ?
C23 C22 H22 119.2 . . ?
C26 C23 C22 123.4(13) . . ?
C26 C23 C24 117.4(13) . . ?
C22 C23 C24 119.2(14) . . ?
N5 C24 C23 124.6(14) . . ?
N5 C24 C25 117.0(13) . . ?
C23 C24 C25 118.4(14) . . ?
N5 C28 C32 119.0(14) . . ?
N5 C28 C27 124.0(14) . . ?
C32 C28 C27 116.8(15) . . ?
C29 C27 C26 126.1(14) . . ?
C29 C27 C28 117.6(14) . . ?
C26 C27 C28 116.3(14) . . ?
C23 C26 C27 121.4(14) . . ?
C23 C26 H26 119.3 . . ?
C27 C26 H26 119.3 . . ?
C30 C29 C27 124.3(15) . . ?
C30 C29 H29 117.9 . . ?
C27 C29 H29 117.9 . . ?
C29 C30 C31 118.2(15) . . ?
C29 C30 H30 120.9 . . ?
C31 C30 H30 120.9 . . ?
C33 N6 C31 118.5(14) . . ?
C33 N6 Cu1 114.1(12) . . ?
C31 N6 Cu1 127.3(9) . . ?
O10 C33 N6 129.3(17) . . ?
O10 C33 C34 117.9(14) . . ?
N6 C33 C34 112.3(16) . . ?
C31 C32 C28 122.3(15) . . ?
C31 C32 H32 118.9 . . ?
C28 C32 H32 118.9 . . ?
C20 C25 C24 121.2(14) . . ?
C20 C25 H25 119.4 . . ?
C24 C25 H25 119.4 . . ?
O2 C1 O3 123.4(16) . . ?
O2 C1 C2 121.0(15) . . ?
O3 C1 C2 115.5(15) . . ?
C1 O2 Na4 133.0(11) . 1_556 ?
O1 C2 N1 128.0(16) . . ?
O1 C2 C1 118.3(15) . . ?
N1 C2 C1 113.7(14) . . ?
C3 C8 C7 120.6(14) . . ?
C3 C8 H8 119.7 . . ?
C7 C8 H8 119.7 . . ?
C13 C14 C15 119.5(13) . . ?
C13 C14 H14 120.2 . . ?
C15 C14 H14 120.2 . . ?
C34 O11 Na1 124.8(12) . 1_554 ?
C34 O11 Na3 111.0(12) . 2_546 ?
Na1 O11 Na3 111.9(5) 1_554 2_546 ?
C34 O11 Na3 114.1(13) . . ?
Na1 O11 Na3 95.3(5) 1_554 . ?
Na3 O11 Na3 94.6(4) 2_546 . ?
C32 C31 N6 122.7(15) . . ?
C32 C31 C30 120.7(16) . . ?
N6 C31 C30 116.4(15) . . ?
O11 C34 O12 127.0(18) . . ?
O11 C34 C33 118.1(18) . . ?
O12 C34 C33 114.9(14) . . ?
C6 C9 C10 122.1(14) . . ?
C6 C9 H9 118.9 . . ?
C10 C9 H9 118.9 . . ?
C17 O6 Cu1 114.8(11) . . ?
C17 O6 Na4 134.0(11) . . ?
Cu1 O6 Na4 110.5(6) . . ?
O4 C16 N3 127.6(15) . . ?
O4 C16 C17 117.5(15) . . ?
N3 C16 C17 115.0(14) . . ?
O5 C17 O6 125.3(16) . . ?
O5 C17 C16 120.3(16) . . ?
O6 C17 C16 114.4(15) . . ?
O11 Na1 O1W 102.1(5) 1_556 . ?
O11 Na1 O9 166.5(6) 1_556 . ?
O1W Na1 O9 83.8(4) . . ?
O11 Na1 O3 125.4(5) 1_556 . ?
O1W Na1 O3 79.6(4) . . ?
O9 Na1 O3 67.4(4) . . ?
O11 Na1 O6W 80.8(6) 1_556 1_556 ?
O1W Na1 O6W 88.4(6) . 1_556 ?
O9 Na1 O6W 87.3(6) . 1_556 ?
O3 Na1 O6W 152.8(6) . 1_556 ?
O11 Na1 O2W 91.8(5) 1_556 . ?
O1W Na1 O2W 161.1(6) . . ?
O9 Na1 O2W 85.5(5) . . ?
O3 Na1 O2W 81.9(5) . . ?
O6W Na1 O2W 106.7(8) 1_556 . ?
O11 Na1 Cu2 153.6(4) 1_556 . ?
O1W Na1 Cu2 91.2(3) . . ?
O9 Na1 Cu2 35.9(3) . . ?
O3 Na1 Cu2 34.6(3) . . ?
O6W Na1 Cu2 122.7(5) 1_556 . ?
O2W Na1 Cu2 71.2(4) . . ?
O11 Na1 Na3 45.6(4) 1_556 1_556 ?
O1W Na1 Na3 88.8(3) . 1_556 ?
O9 Na1 Na3 123.4(4) . 1_556 ?
O3 Na1 Na3 163.5(4) . 1_556 ?
O6W Na1 Na3 36.3(5) 1_556 1_556 ?
O2W Na1 Na3 110.1(5) . 1_556 ?
Cu2 Na1 Na3 159.0(3) . 1_556 ?
O11 Na1 Na2 125.2(4) 1_556 1_545 ?
O1W Na1 Na2 38.2(3) . 1_545 ?
O9 Na1 Na2 66.5(3) . 1_545 ?
O3 Na1 Na2 42.0(3) . 1_545 ?
O6W Na1 Na2 119.7(5) 1_556 1_545 ?
O2W Na1 Na2 122.9(5) . 1_545 ?
Cu2 Na1 Na2 56.71(14) . 1_545 ?
Na3 Na1 Na2 127.0(3) 1_556 1_545 ?
O11 Na1 Na3 35.7(4) 1_556 2_547 ?
O1W Na1 Na3 68.7(3) . 2_547 ?
O9 Na1 Na3 152.5(4) . 2_547 ?
O3 Na1 Na3 105.5(4) . 2_547 ?
O6W Na1 Na3 92.4(6) 1_556 2_547 ?
O2W Na1 Na3 120.6(5) . 2_547 ?
Cu2 Na1 Na3 139.6(3) . 2_547 ?
Na3 Na1 Na3 58.92(13) 1_556 2_547 ?
Na2 Na1 Na3 90.1(2) 1_545 2_547 ?
O3W Na2 O8 148.6(5) . . ?
O3W Na2 O7 78.2(4) . . ?
O8 Na2 O7 70.5(4) . . ?
O3W Na2 O1W 116.3(5) . 1_565 ?
O8 Na2 O1W 93.5(4) . 1_565 ?
O7 Na2 O1W 153.6(5) . 1_565 ?
O3W Na2 O3 77.6(4) . 1_565 ?
O8 Na2 O3 101.7(4) . 1_565 ?
O7 Na2 O3 86.3(4) . 1_565 ?
O1W Na2 O3 76.3(4) 1_565 1_565 ?
O3W Na2 N5 96.7(4) . 2_557 ?
O8 Na2 N5 93.4(4) . 2_557 ?
O7 Na2 N5 112.2(5) . 2_557 ?
O1W Na2 N5 88.9(4) 1_565 2_557 ?
O3 Na2 N5 159.3(5) 1_565 2_557 ?
O3W Na2 C19 99.7(4) . . ?
O8 Na2 C19 49.0(4) . . ?
O7 Na2 C19 21.6(4) . . ?
O1W Na2 C19 136.5(5) 1_565 . ?
O3 Na2 C19 89.3(4) 1_565 . ?
N5 Na2 C19 111.4(4) 2_557 . ?
O3W Na2 C18 128.3(5) . . ?
O8 Na2 C18 20.5(4) . . ?
O7 Na2 C18 50.1(4) . . ?
O1W Na2 C18 111.5(5) 1_565 . ?
O3 Na2 C18 96.0(4) 1_565 . ?
N5 Na2 C18 102.9(4) 2_557 . ?
C19 Na2 C18 28.6(4) . . ?
O3W Na2 Cu2 43.9(2) . 1_565 ?
O8 Na2 Cu2 133.2(4) . 1_565 ?
O7 Na2 Cu2 86.7(3) . 1_565 ?
O1W Na2 Cu2 89.8(3) 1_565 1_565 ?
O3 Na2 Cu2 34.5(2) 1_565 1_565 ?
N5 Na2 Cu2 133.4(3) 2_557 1_565 ?
C19 Na2 Cu2 101.1(3) . 1_565 ?
C18 Na2 Cu2 120.7(3) . 1_565 ?
O3W Na2 Na1 94.3(3) . 1_565 ?
O8 Na2 Na1 104.7(4) . 1_565 ?
O7 Na2 Na1 124.4(4) . 1_565 ?
O1W Na2 Na1 37.9(3) 1_565 1_565 ?
O3 Na2 Na1 39.0(3) 1_565 1_565 ?
N5 Na2 Na1 123.4(4) 2_557 1_565 ?
C19 Na2 Na1 121.0(3) . 1_565 ?
C18 Na2 Na1 112.5(3) . 1_565 ?
Cu2 Na2 Na1 55.64(14) 1_565 1_565 ?
O6W Na3 O4W 162.5(8) . . ?
O6W Na3 O10 111.4(7) . . ?
O4W Na3 O10 85.6(7) . . ?
O6W Na3 O5W 80.5(9) . . ?
O4W Na3 O5W 84.8(9) . . ?
O10 Na3 O5W 158.2(9) . . ?
O6W Na3 O11 88.4(7) . 2_556 ?
O4W Na3 O11 82.6(7) . 2_556 ?
O10 Na3 O11 105.5(6) . 2_556 ?
O5W Na3 O11 92.7(6) . 2_556 ?
O6W Na3 O11 77.2(6) . . ?
O4W Na3 O11 115.4(7) . . ?
O10 Na3 O11 65.5(4) . . ?
O5W Na3 O11 101.4(7) . . ?
O11 Na3 O11 157.8(7) 2_556 . ?
O6W Na3 Na1 39.1(5) . 1_554 ?
O4W Na3 Na1 148.7(7) . 1_554 ?
O10 Na3 Na1 93.6(4) . 1_554 ?
O5W Na3 Na1 84.6(6) . 1_554 ?
O11 Na3 Na1 127.3(5) 2_556 1_554 ?
O11 Na3 Na1 39.1(3) . 1_554 ?
O6W Na3 Na3 64.2(7) . 2_556 ?
O4W Na3 Na3 116.6(7) . 2_556 ?
O10 Na3 Na3 81.2(5) . 2_556 ?
O5W Na3 Na3 120.6(8) . 2_556 ?
O11 Na3 Na3 43.7(4) 2_556 2_556 ?
O11 Na3 Na3 114.2(6) . 2_556 ?
Na1 Na3 Na3 94.1(5) 1_554 2_556 ?
O6W Na3 Na3 101.1(7) . 2_546 ?
O4W Na3 Na3 83.4(7) . 2_546 ?
O10 Na3 Na3 87.2(5) . 2_546 ?
O5W Na3 Na3 72.2(6) . 2_546 ?
O11 Na3 Na3 160.3(6) 2_556 2_546 ?
O11 Na3 Na3 41.7(4) . 2_546 ?
Na1 Na3 Na3 65.3(3) 1_554 2_546 ?
Na3 Na3 Na3 155.8(6) 2_556 2_546 ?
O6W Na3 Na1 116.3(7) . 2_557 ?
O4W Na3 Na1 60.9(6) . 2_557 ?
O10 Na3 Na1 79.8(4) . 2_557 ?
O5W Na3 Na1 112.0(6) . 2_557 ?
O11 Na3 Na1 32.4(3) 2_556 2_557 ?
O11 Na3 Na1 145.3(4) . 2_557 ?
Na1 Na3 Na1 149.7(4) 1_554 2_557 ?
Na3 Na3 Na1 55.8(3) 2_556 2_557 ?
Na3 Na3 Na1 142.6(5) 2_546 2_557 ?
Na1 O1W Na2 103.9(4) . 1_545 ?
Na1 O1W H1A 111.1 . . ?
Na2 O1W H1A 111.0 1_545 . ?
Na1 O1W H1B 109.9 . . ?
Na2 O1W H1B 110.1 1_545 . ?
H1A O1W H1B 110.6 . . ?
O13W Na4 O6 87.5(12) . . ?
O14W Na4 O6 84.9(15) . . ?
O13W Na4 O2 107.8(13) . 1_554 ?
O14W Na4 O2 112.1(16) . 1_554 ?
O6 Na4 O2 163.0(6) . 1_554 ?
O13W Na4 O10W 60.1(11) . . ?
O14W Na4 O10W 85.0(14) . . ?
O6 Na4 O10W 96.1(6) . . ?
O2 Na4 O10W 85.5(6) 1_554 . ?
O13W Na4 O7W 102.4(13) . . ?
O14W Na4 O7W 77.6(15) . . ?
O6 Na4 O7W 85.8(6) . . ?
O2 Na4 O7W 97.8(6) 1_554 . ?
O10W Na4 O7W 162.2(9) . . ?
O13W Na4 O12 146.9(12) . . ?
O14W Na4 O12 149.2(15) . . ?
O6 Na4 O12 64.9(4) . . ?
O2 Na4 O12 98.2(5) 1_554 . ?
O10W Na4 O12 103.2(8) . . ?
O7W Na4 O12 93.7(6) . . ?
O13W Na4 Cu1 116.2(12) . . ?
O14W Na4 Cu1 116.4(15) . . ?
O6 Na4 Cu1 31.5(3) . . ?
O2 Na4 Cu1 131.5(5) 1_554 . ?
O10W Na4 Cu1 98.9(5) . . ?
O7W Na4 Cu1 92.0(5) . . ?
O12 Na4 Cu1 33.5(3) . . ?
O13W Na4 H13A 21.5 . . ?
O6 Na4 H13A 105.9 . . ?
O2 Na4 H13A 90.6 1_554 . ?
O10W Na4 H13A 69.8 . . ?
O7W Na4 H13A 92.6 . . ?
O12 Na4 H13A 168.4 . . ?
Cu1 Na4 H13A 136.5 . . ?
O13W Na4 H13B 22.1 . . ?
O6 Na4 H13B 70.1 . . ?
O2 Na4 H13B 126.5 1_554 . ?
O10W Na4 H13B 76.8 . . ?
O7W Na4 H13B 87.3 . . ?
O12 Na4 H13B 134.7 . . ?
Cu1 Na4 H13B 101.2 . . ?
H13A Na4 H13B 35.9 . . ?
Na4 O7W H7A 125.1 . . ?
Na4 O7W H7B 106.2 . . ?
H7A O7W H7B 106.7 . . ?
Na3 O4W H4A 104.7 . . ?
Na3 O4W H4B 110.2 . . ?
H4A O4W H4B 111.0 . . ?
Na3 O6W Na1 104.6(8) . 1_554 ?
Na3 O6W H6A 109.7 . . ?
Na1 O6W H6A 110.6 1_554 . ?
Na3 O6W H6B 110.2 . . ?
Na1 O6W H6B 110.8 1_554 . ?
H6A O6W H6B 110.7 . . ?
Na3 O5W H5A 107.3 . . ?
Na3 O5W H5B 109.4 . . ?
H5A O5W H5B 109.1 . . ?
Na2 O3W Cu2 92.3(4) . 1_565 ?
Na2 O3W H3A 112.8 . . ?
Cu2 O3W H3A 113.0 1_565 . ?
Na2 O3W H3B 111.5 . . ?
Cu2 O3W H3B 111.7 1_565 . ?
H3A O3W H3B 113.7 . . ?
H8A O8W H8B 109.8 . . ?
H9A O9W H9B 97.7 . . ?
Na1 O2W H2A 109.3 . . ?
Na1 O2W H2B 108.7 . . ?
H2A O2W H2B 109.9 . . ?
Na4 O10W H10A 106.1 . . ?
Na4 O10W H10B 102.1 . . ?
H10A O10W H10B 107.9 . . ?
H11A O11W H11B 109.6 . . ?
H12A O12W H12B 107.8 . . ?
Na4 O13W H13A 108.3 . . ?
Na4 O13W H13B 107.4 . . ?
H13A O13W H13B 104.6 . . ?
Na4 O14W H14A 132.9 . . ?
Na4 O14W H14B 130.7 . . ?
H14A O14W H14B 94.0 . . ?
H15A O15W H15B 107.6 . . ?

loop_
_geom_bond_atom_site_label_1
_geom_bond_atom_site_label_2
_geom_bond_distance
_geom_bond_site_symmetry_2
_geom_bond_publ_flag
Cu1 N6 1.948(14) . ?
Cu1 O6 1.963(12) . ?
Cu1 O12 1.970(11) . ?
Cu1 N3 1.976(12) . ?
Cu1 Na4 3.521(9) . ?
Cu2 N4 1.933(12) . ?
Cu2 O3 1.946(11) . ?
Cu2 N1 1.988(12) . ?
Cu2 O9 2.003(10) . ?
Cu2 O3W 2.364(9) 1_545 ?
Cu2 Na1 3.364(7) . ?
Cu2 Na2 3.407(7) 1_545 ?
O9 C18 1.254(17) . ?
O9 Na1 2.387(13) . ?
O8 C18 1.222(17) . ?
O8 Na2 2.379(13) . ?
O10 C33 1.253(19) . ?
O10 Na3 2.371(15) . ?
O3 C1 1.307(17) . ?
O3 Na1 2.401(12) . ?
O3 Na2 2.553(11) 1_545 ?
O1 C2 1.258(17) . ?
N2 C15 1.345(18) . ?
N2 C7 1.359(18) . ?
C6 C9 1.38(2) . ?
C6 C5 1.416(19) . ?
C6 C7 1.463(19) . ?
N1 C2 1.337(19) . ?
N1 C3 1.409(18) . ?
C18 C19 1.54(2) . ?
C18 Na2 3.122(17) . ?
O7 C19 1.250(19) . ?
O7 Na2 2.387(13) . ?
N5 C28 1.347(19) . ?
N5 C24 1.350(19) . ?
N5 Na2 2.757(12) 2_547 ?
O12 C34 1.25(2) . ?
O12 Na4 2.623(17) . ?
N3 C16 1.306(19) . ?
N3 C13 1.471(18) . ?
C13 C14 1.33(2) . ?
C13 C12 1.41(2) . ?
C12 C11 1.36(2) . ?
C12 H12 0.9300 . ?
C11 C10 1.42(2) . ?
C11 H11 0.9300 . ?
C10 C9 1.39(2) . ?
C10 C15 1.422(19) . ?
C15 C14 1.440(19) . ?
C7 C8 1.41(2) . ?
C5 C4 1.35(2) . ?
C5 H5 0.9300 . ?
C4 C3 1.402(19) . ?
C4 H4 0.9300 . ?
C3 C8 1.37(2) . ?
C19 N4 1.33(2) . ?
C19 Na2 3.107(19) . ?
N4 C20 1.412(19) . ?
C20 C25 1.38(2) . ?
C20 C21 1.46(2) . ?
C21 C22 1.32(2) . ?
C21 H21 0.9300 . ?
C22 C23 1.422(19) . ?
C22 H22 0.9300 . ?
C23 C26 1.37(2) . ?
C23 C24 1.422(19) . ?
C24 C25 1.43(2) . ?
C28 C32 1.42(2) . ?
C28 C27 1.45(2) . ?
C27 C29 1.39(2) . ?
C27 C26 1.395(19) . ?
C26 H26 0.9300 . ?
C29 C30 1.33(2) . ?
C29 H29 0.9300 . ?
C30 C31 1.43(2) . ?
C30 H30 0.9300 . ?
N6 C33 1.327(18) . ?
N6 C31 1.42(2) . ?
C33 C34 1.57(2) . ?
C32 C31 1.32(2) . ?
C32 H32 0.9300 . ?
C25 H25 0.9300 . ?
C1 O2 1.225(19) . ?
C1 C2 1.52(2) . ?
O2 Na4 2.366(14) 1_556 ?
C8 H8 0.9300 . ?
C14 H14 0.9300 . ?
O11 C34 1.234(18) . ?
O11 Na1 2.354(13) 1_554 ?
O11 Na3 2.569(17) 2_546 ?
O11 Na3 2.666(17) . ?
C9 H9 0.9300 . ?
O6 C17 1.243(19) . ?
O6 Na4 2.314(14) . ?
O5 C17 1.20(2) . ?
O4 C16 1.242(17) . ?
C16 C17 1.564(18) . ?
Na1 O11 2.354(13) 1_556 ?
Na1 O1W 2.384(12) . ?
Na1 O6W 2.42(2) 1_556 ?
Na1 O2W 2.449(14) . ?
Na1 Na3 3.715(13) 1_556 ?
Na1 Na2 3.769(9) 1_545 ?
Na1 Na3 4.081(13) 2_547 ?
Na2 O3W 2.361(12) . ?
Na2 O1W 2.402(12) 1_565 ?
Na2 O3 2.553(11) 1_565 ?
Na2 N5 2.757(13) 2_557 ?
Na2 Cu2 3.407(6) 1_565 ?
Na2 Na1 3.770(9) 1_565 ?
Na3 O6W 2.27(2) . ?
Na3 O4W 2.32(2) . ?
Na3 O5W 2.373(18) . ?
Na3 O11 2.569(17) 2_556 ?
Na3 Na1 3.715(13) 1_554 ?
Na3 Na3 3.848(4) 2_556 ?
Na3 Na3 3.848(4) 2_546 ?
Na3 Na1 4.081(13) 2_557 ?
O1W Na2 2.402(12) 1_545 ?
O1W H1A 0.9933 . ?
O1W H1B 0.9919 . ?
Na4 O13W 2.13(2) . ?
Na4 O14W 2.26(3) . ?
Na4 O2 2.366(14) 1_554 ?
Na4 O10W 2.40(2) . ?
Na4 O7W 2.44(2) . ?
Na4 H13A 2.6261 . ?
Na4 H13B 2.6274 . ?
O7W H7A 0.9902 . ?
O7W H7B 0.9718 . ?
O4W H4A 1.0621 . ?
O4W H4B 0.9763 . ?
O6W Na1 2.42(2) 1_554 ?
O6W H6A 1.0054 . ?
O6W H6B 0.9771 . ?
O5W H5A 1.0206 . ?
O5W H5B 0.9910 . ?
O3W Cu2 2.364(9) 1_565 ?
O3W H3A 0.9863 . ?
O3W H3B 0.9794 . ?
O8W H8A 0.9858 . ?
O8W H8B 0.9957 . ?
O9W H9A 0.9982 . ?
O9W H9B 1.0612 . ?
O2W H2A 0.9906 . ?
O2W H2B 0.9916 . ?
O10W H10A 0.9803 . ?
O10W H10B 1.0622 . ?
O11W H11A 0.9802 . ?
O11W H11B 1.0049 . ?
O12W H12A 0.9713 . ?
O12W H12B 1.0344 . ?
O13W H13A 1.0137 . ?
O13W H13B 1.0341 . ?
O14W H14A 1.0457 . ?
O14W H14B 0.8911 . ?
O15W H15A 0.8989 . ?
O15W H15B 0.9905 . ?

loop_
_geom_torsion_atom_site_label_1
_geom_torsion_atom_site_label_2
_geom_torsion_atom_site_label_3
_geom_torsion_atom_site_label_4
_geom_torsion
_geom_torsion_site_symmetry_1
_geom_torsion_site_symmetry_2
_geom_torsion_site_symmetry_3
_geom_torsion_site_symmetry_4
_geom_torsion_publ_flag
Na2 O8 C18 O9 176.1(12) . . . . ?
Na2 O8 C18 C19 -5.3(18) . . . . ?
Cu2 O9 C18 O8 -177.8(13) . . . . ?
Na1 O9 C18 O8 -40(2) . . . . ?
Cu2 O9 C18 C19 3.6(16) . . . . ?
Na1 O9 C18 C19 141.6(11) . . . . ?
Cu2 O9 C18 Na2 -163(5) . . . . ?
Na1 O9 C18 Na2 -25(7) . . . . ?
C16 N3 C13 C14 -115.9(17) . . . . ?
Cu1 N3 C13 C14 70(2) . . . . ?
C16 N3 C13 C12 63(2) . . . . ?
Cu1 N3 C13 C12 -111.5(14) . . . . ?
C14 C13 C12 C11 -1(2) . . . . ?
N3 C13 C12 C11 -179.7(14) . . . . ?
C13 C12 C11 C10 3(2) . . . . ?
C12 C11 C10 C9 177.4(15) . . . . ?
C12 C11 C10 C15 -5(2) . . . . ?
C7 N2 C15 C10 0(2) . . . . ?
C7 N2 C15 C14 178.4(13) . . . . ?
C9 C10 C15 N2 0(2) . . . . ?
C11 C10 C15 N2 -178.2(14) . . . . ?
C9 C10 C15 C14 -177.9(14) . . . . ?
C11 C10 C15 C14 4(2) . . . . ?
C15 N2 C7 C8 177.8(13) . . . . ?
C15 N2 C7 C6 -3(2) . . . . ?
C9 C6 C7 N2 5(2) . . . . ?
C5 C6 C7 N2 -174.9(14) . . . . ?
C9 C6 C7 C8 -175.6(14) . . . . ?
C5 C6 C7 C8 4(2) . . . . ?
C9 C6 C5 C4 176.8(16) . . . . ?
C7 C6 C5 C4 -3(2) . . . . ?
C6 C5 C4 C3 0(3) . . . . ?
C5 C4 C3 C8 1(3) . . . . ?
C5 C4 C3 N1 -178.9(15) . . . . ?
C2 N1 C3 C8 109.1(17) . . . . ?
Cu2 N1 C3 C8 -80.0(17) . . . . ?
C2 N1 C3 C4 -70.7(19) . . . . ?
Cu2 N1 C3 C4 100.2(17) . . . . ?
Na2 O7 C19 N4 -172.4(12) . . . . ?
Na2 O7 C19 C18 6.7(17) . . . . ?
O8 C18 C19 O7 -1(2) . . . . ?
O9 C18 C19 O7 177.7(14) . . . . ?
Na2 C18 C19 O7 -4.8(12) . . . . ?
O8 C18 C19 N4 178.1(14) . . . . ?
O9 C18 C19 N4 -3.1(19) . . . . ?
Na2 C18 C19 N4 174.3(12) . . . . ?
O8 C18 C19 Na2 3.8(12) . . . . ?
O9 C18 C19 Na2 -177.5(13) . . . . ?
O7 C19 N4 C20 -1(2) . . . . ?
C18 C19 N4 C20 179.8(12) . . . . ?
Na2 C19 N4 C20 -31(6) . . . . ?
O7 C19 N4 Cu2 -179.9(12) . . . . ?
C18 C19 N4 Cu2 1.0(15) . . . . ?
Na2 C19 N4 Cu2 150(5) . . . . ?
C19 N4 C20 C25 -103.1(17) . . . . ?
Cu2 N4 C20 C25 75.5(18) . . . . ?
C19 N4 C20 C21 77.0(17) . . . . ?
Cu2 N4 C20 C21 -104.4(14) . . . . ?
C25 C20 C21 C22 -3(2) . . . . ?
N4 C20 C21 C22 176.5(14) . . . . ?
C20 C21 C22 C23 2(2) . . . . ?
C21 C22 C23 C26 -178.1(15) . . . . ?
C21 C22 C23 C24 0(2) . . . . ?
C28 N5 C24 C23 1(2) . . . . ?
Na2 N5 C24 C23 -134.8(12) 2_547 . . . ?
C28 N5 C24 C25 -176.7(13) . . . . ?
Na2 N5 C24 C25 48.0(16) 2_547 . . . ?
C26 C23 C24 N5 2(2) . . . . ?
C22 C23 C24 N5 -176.5(14) . . . . ?
C26 C23 C24 C25 178.7(14) . . . . ?
C22 C23 C24 C25 1(2) . . . . ?
C24 N5 C28 C32 173.5(13) . . . . ?
Na2 N5 C28 C32 -49.5(17) 2_547 . . . ?
C24 N5 C28 C27 0(2) . . . . ?
Na2 N5 C28 C27 136.5(12) 2_547 . . . ?
N5 C28 C27 C29 177.6(15) . . . . ?
C32 C28 C27 C29 4(2) . . . . ?
N5 C28 C27 C26 -2(2) . . . . ?
C32 C28 C27 C26 -175.7(14) . . . . ?
C22 C23 C26 C27 174.1(14) . . . . ?
C24 C23 C26 C27 -4(2) . . . . ?
C29 C27 C26 C23 -175.4(15) . . . . ?
C28 C27 C26 C23 4(2) . . . . ?
C26 C27 C29 C30 175.8(16) . . . . ?
C28 C27 C29 C30 -3(3) . . . . ?
C27 C29 C30 C31 1(3) . . . . ?
Na3 O10 C33 N6 -178.4(15) . . . . ?
Na3 O10 C33 C34 10(2) . . . . ?
C31 N6 C33 O10 6(3) . . . . ?
Cu1 N6 C33 O10 -177.5(16) . . . . ?
C31 N6 C33 C34 178.3(15) . . . . ?
Cu1 N6 C33 C34 -5.6(19) . . . . ?
N5 C28 C32 C31 -175.8(15) . . . . ?
C27 C28 C32 C31 -1(2) . . . . ?
N4 C20 C25 C24 -176.1(13) . . . . ?
C21 C20 C25 C24 4(2) . . . . ?
N5 C24 C25 C20 174.8(14) . . . . ?
C23 C24 C25 C20 -3(2) . . . . ?
Cu2 O3 C1 O2 165.9(14) . . . . ?
Na1 O3 C1 O2 48(2) . . . . ?
Na2 O3 C1 O2 -76(2) 1_545 . . . ?
Cu2 O3 C1 C2 -10.8(17) . . . . ?
Na1 O3 C1 C2 -128.3(12) . . . . ?
Na2 O3 C1 C2 106.9(13) 1_545 . . . ?
O3 C1 O2 Na4 -116.8(16) . . . 1_556 ?
C2 C1 O2 Na4 60(2) . . . 1_556 ?
C3 N1 C2 O1 -1(2) . . . . ?
Cu2 N1 C2 O1 -173.8(14) . . . . ?
C3 N1 C2 C1 179.6(13) . . . . ?
Cu2 N1 C2 C1 7.1(17) . . . . ?
O2 C1 C2 O1 6(2) . . . . ?
O3 C1 C2 O1 -176.9(14) . . . . ?
O2 C1 C2 N1 -174.4(16) . . . . ?
O3 C1 C2 N1 2(2) . . . . ?
C4 C3 C8 C7 0(2) . . . . ?
N1 C3 C8 C7 -179.7(13) . . . . ?
N2 C7 C8 C3 176.3(14) . . . . ?
C6 C7 C8 C3 -3(2) . . . . ?
C12 C13 C14 C15 0(2) . . . . ?
N3 C13 C14 C15 179.1(13) . . . . ?
N2 C15 C14 C13 -179.9(14) . . . . ?
C10 C15 C14 C13 -2(2) . . . . ?
C28 C32 C31 N6 174.0(15) . . . . ?
C28 C32 C31 C30 -1(3) . . . . ?
C33 N6 C31 C32 58(2) . . . . ?
Cu1 N6 C31 C32 -117.6(16) . . . . ?
C33 N6 C31 C30 -126.9(17) . . . . ?
Cu1 N6 C31 C30 58(2) . . . . ?
C29 C30 C31 C32 1(2) . . . . ?
C29 C30 C31 N6 -174.0(15) . . . . ?
Na1 O11 C34 O12 -62(3) 1_554 . . . ?
Na3 O11 C34 O12 77(2) 2_546 . . . ?
Na3 O11 C34 O12 -177.3(16) . . . . ?
Na1 O11 C34 C33 119.9(15) 1_554 . . . ?
Na3 O11 C34 C33 -101.1(16) 2_546 . . . ?
Na3 O11 C34 C33 4(2) . . . . ?
Cu1 O12 C34 O11 -171.4(15) . . . . ?
Na4 O12 C34 O11 5(4) . . . . ?
Cu1 O12 C34 C33 7(2) . . . . ?
Na4 O12 C34 C33 -176.2(16) . . . . ?
O10 C33 C34 O11 -9(3) . . . . ?
N6 C33 C34 O11 177.6(16) . . . . ?
O10 C33 C34 O12 172.0(18) . . . . ?
N6 C33 C34 O12 -1(2) . . . . ?
C5 C6 C9 C10 175.4(15) . . . . ?
C7 C6 C9 C10 -5(2) . . . . ?
C11 C10 C9 C6 -179.5(15) . . . . ?
C15 C10 C9 C6 2(2) . . . . ?
C13 N3 C16 O4 1(3) . . . . ?
Cu1 N3 C16 O4 176.8(17) . . . . ?
C13 N3 C16 C17 179.4(15) . . . . ?
Cu1 N3 C16 C17 -5.2(19) . . . . ?
Cu1 O6 C17 O5 175.8(19) . . . . ?
Na4 O6 C17 O5 6(3) . . . . ?
Cu1 O6 C17 C16 -5(2) . . . . ?
Na4 O6 C17 C16 -174.4(12) . . . . ?
O4 C16 C17 O5 5(3) . . . . ?
N3 C16 C17 O5 -174(2) . . . . ?
O4 C16 C17 O6 -174.9(18) . . . . ?
N3 C16 C17 O6 7(3) . . . . ?
